data_7102512
loop_
_publ_author_name
'Sydora, Orson L'
'Wolczanski, Peter T'
'Lobkovsky, Emil B'
'Rumberger, Evan'
'Hendrickson, David N'

_publ_section_title
;
 First row wheels, [((t)Bu(3)SiS)MX](12)(M = Co, X = Cl; M = Ni, X =
 Br), are common amongst both simpler and more complex aggregates.
;
_journal_issue 6
_journal_name_full 'Chemical communications (Cambridge, England)'
_journal_page_first 650
_journal_page_last 651
_journal_paper_doi 10.1039/b311212h
_journal_year 2004
_chemical_formula_sum 'C24 H54 Br2 Ni2 S2 Si2'
_chemical_formula_weight 740.21
_chemical_name_systematic
;
?
;
_space_group_IT_number 186
_symmetry_cell_setting hexagonal
_symmetry_space_group_name_Hall 'P 6c -2c'
_symmetry_space_group_name_H-M 'P 63 m c'
_atom_sites_solution_hydrogens geom
_atom_sites_solution_primary direct
_atom_sites_solution_secondary difmap
_audit_creation_method SHELXL-97
_cell_angle_alpha 90.00
_cell_angle_beta 90.00
_cell_angle_gamma 120.00
_cell_formula_units_Z 12
_cell_length_a 26.128(16)
_cell_length_b 26.128(16)
_cell_length_c 24.69(2)
_cell_measurement_temperature 173(2)
_cell_volume 14597(18)
_computing_cell_refinement 'Bruker SMART'
_computing_data_collection 'Bruker SMART'
_computing_data_reduction 'Bruker SHELXTL'
_computing_molecular_graphics 'Bruker SHELXTL'
_computing_publication_material 'Bruker SHELXTL'
_computing_structure_refinement 'SHELXL-97 (Sheldrick, 1997)'
_computing_structure_solution 'SHELXS-97 (Sheldrick, 1990)'
_diffrn_ambient_temperature 173(2)
_diffrn_measured_fraction_theta_full 0.850
_diffrn_measured_fraction_theta_max 0.850
_diffrn_measurement_device_type 'CCD area detector'
_diffrn_measurement_method 'phi and omega scans'
_diffrn_radiation_monochromator graphite
_diffrn_radiation_source 'fine-focus sealed tube'
_diffrn_radiation_type MoK\a
_diffrn_radiation_wavelength 0.71073
_diffrn_reflns_av_R_equivalents 0.1259
_diffrn_reflns_av_sigmaI/netI 0.2481
_diffrn_reflns_limit_h_max 14
_diffrn_reflns_limit_h_min -24
_diffrn_reflns_limit_k_max 26
_diffrn_reflns_limit_k_min -10
_diffrn_reflns_limit_l_max 24
_diffrn_reflns_limit_l_min -9
_diffrn_reflns_number 9646
_diffrn_reflns_theta_full 22.20
_diffrn_reflns_theta_max 22.20
_diffrn_reflns_theta_min 1.22
_exptl_absorpt_coefficient_mu 2.559
_exptl_absorpt_correction_type none
_exptl_crystal_colour red
_exptl_crystal_density_diffrn 1.010
_exptl_crystal_density_method 'not measured'
_exptl_crystal_description block
_exptl_crystal_F_000 4608
_exptl_crystal_size_max 0.6
_exptl_crystal_size_mid 0.6
_exptl_crystal_size_min 0.5
_refine_diff_density_max 0.925
_refine_diff_density_min -0.984
_refine_diff_density_rms 0.165
_refine_ls_abs_structure_details 'Flack H D (1983), Acta Cryst. A39, 876-881'
_refine_ls_abs_structure_Flack 0.09(7)
_refine_ls_extinction_method none
_refine_ls_goodness_of_fit_ref 1.128
_refine_ls_hydrogen_treatment mixed
_refine_ls_matrix_type full
_refine_ls_number_parameters 192
_refine_ls_number_reflns 3730
_refine_ls_number_restraints 67
_refine_ls_restrained_S_all 1.137
_refine_ls_R_factor_all 0.2261
_refine_ls_R_factor_gt 0.1491
_refine_ls_shift/su_max 1.947
_refine_ls_shift/su_mean 0.171
_refine_ls_structure_factor_coef Fsqd
_refine_ls_weighting_details 'calc w=1/[\s^2^(Fo^2^)+(0.2000P)^2^+0.0000P] where P=(Fo^2^+2Fc^2^)/3'
_refine_ls_weighting_scheme calc
_refine_ls_wR_factor_gt 0.3646
_refine_ls_wR_factor_ref 0.4001
_reflns_number_gt 1627
_reflns_number_total 3730
_reflns_threshold_expression >2sigma(I)
_cod_data_source_file b311212h.txt
_cod_data_source_block Ni12_(5)
_cod_depositor_comments
;
The following automatic conversions were performed:
'_symmetry_cell_setting' value 'Hexagonal' changed to 'hexagonal'
according to '/home/saulius/struct/CIF-dictionaries/cif_core.dic'
dictionary named 'cif_core.dic' version 2.4.1 from 2010-06-29.

Automatic conversion script
Id: cif_fix_enum 1527 2010-12-29 10:47:43Z saulius 
;
_cod_original_sg_symbol_H-M 'P6(3)mc '
_cod_database_code 7102512

loop_
_symmetry_equiv_pos_as_xyz
'x, y, z'
'-y, x-y, z'
'-x+y, -x, z'
'-x, -y, z+1/2'
'y, -x+y, z+1/2'
'x-y, x, z+1/2'
'-y, -x, z'
'-x+y, y, z'
'x, x-y, z'
'y, x, z+1/2'
'x-y, -y, z+1/2'
'-x, -x+y, z+1/2'

loop_
_atom_site_label
_atom_site_type_symbol
_atom_site_fract_x
_atom_site_fract_y
_atom_site_fract_z
_atom_site_U_iso_or_equiv
_atom_site_adp_type
_atom_site_occupancy
_atom_site_symmetry_multiplicity
_atom_site_calc_flag
_atom_site_refinement_flags
Br1 Br 0.91275(10) 0.45637(5) 0.83488(12) 0.0892(10) Uani 1 2 d S
Br2 Br 0.85442(6) 0.51236(7) 0.94880(7) 0.0793(7) Uani 1 1 d .
Br3 Br 0.78113(5) 0.56226(10) 0.84284(10) 0.0911(11) Uani 1 2 d S
Ni4 Ni 0.94532(7) 0.53520(10) 0.90224(8) 0.0833(10) Uani 1 1 d .
Ni5 Ni 0.86466(8) 0.60119(9) 0.90504(10) 0.0770(9) Uani 1 1 d .
S2 S 0.8242(2) 0.6485(4) 0.9499(3) 0.111(3) Uani 1 2 d S
S1 S 0.95574(19) 0.6264(2) 0.8759(2) 0.100(2) Uani 1 1 d .
Si1 Si 1.0017(2) 0.6761(3) 0.8009(2) 0.126(4) Uani 1 1 d D
C9 C 1.0760(4) 0.6798(4) 0.8012(5) 0.199(13) Uiso 1 1 d D
C12 C 1.1002(6) 0.7213(5) 0.7540(4) 0.101(7) Uiso 1 1 d D
H12A H 1.1404 0.7296 0.7461 0.152 Uiso 1 1 calc R
H12B H 1.1011 0.7583 0.7628 0.152 Uiso 1 1 calc R
H12C H 1.0751 0.7032 0.7222 0.152 Uiso 1 1 calc R
C11 C 1.0749(6) 0.6211(4) 0.7869(6) 0.105(7) Uiso 1 1 d D
H11A H 1.1152 0.6275 0.7883 0.158 Uiso 1 1 calc R
H11B H 1.0589 0.6084 0.7503 0.158 Uiso 1 1 calc R
H11C H 1.0500 0.5904 0.8130 0.158 Uiso 1 1 calc R
C10 C 1.1195(6) 0.7089(6) 0.8477(4) 0.123(7) Uiso 1 1 d D
H10A H 1.1550 0.7061 0.8409 0.185 Uiso 1 1 calc R
H10B H 1.1011 0.6887 0.8817 0.185 Uiso 1 1 calc R
H10C H 1.1304 0.7506 0.8503 0.185 Uiso 1 1 calc R
C5 C 1.0063(4) 0.7529(3) 0.8125(5) 0.098(7) Uiso 1 1 d D
C8 C 1.0290(6) 0.8077(6) 0.7727(5) 0.185(12) Uiso 1 1 d D
H8A H 1.0252 0.8393 0.7904 0.277 Uiso 1 1 calc R
H8B H 1.0052 0.7955 0.7396 0.277 Uiso 1 1 calc R
H8C H 1.0705 0.8222 0.7636 0.277 Uiso 1 1 calc R
C7 C 1.0502(5) 0.7698(6) 0.8588(5) 0.138(8) Uiso 1 1 d D
H7A H 1.0606 0.8092 0.8723 0.207 Uiso 1 1 calc R
H7B H 1.0859 0.7704 0.8458 0.207 Uiso 1 1 calc R
H7C H 1.0324 0.7409 0.8881 0.207 Uiso 1 1 calc R
C6 C 0.9505(4) 0.7503(6) 0.8372(6) 0.112(7) Uiso 1 1 d D
H6A H 0.9572 0.7905 0.8413 0.168 Uiso 1 1 calc R
H6B H 0.9423 0.7310 0.8727 0.168 Uiso 1 1 calc R
H6C H 0.9166 0.7277 0.8131 0.168 Uiso 1 1 calc R
C1 C 0.9504(4) 0.6369(4) 0.7416(4) 0.064(5) Uiso 1 1 d D
C4 C 0.9802(6) 0.6562(7) 0.6851(4) 0.221(14) Uiso 1 1 d D
H4A H 0.9514 0.6331 0.6569 0.331 Uiso 1 1 calc R
H4B H 1.0137 0.6493 0.6831 0.331 Uiso 1 1 calc R
H4C H 0.9942 0.6983 0.6796 0.331 Uiso 1 1 calc R
C3 C 0.9036(3) 0.6581(4) 0.7403(6) 0.088(6) Uiso 1 1 d D
H3A H 0.8759 0.6386 0.7104 0.133 Uiso 1 1 calc R
H3B H 0.9239 0.7010 0.7351 0.133 Uiso 1 1 calc R
H3C H 0.8818 0.6480 0.7746 0.133 Uiso 1 1 calc R
C2 C 0.9159(5) 0.5694(4) 0.7432(6) 0.076(5) Uiso 1 1 d D
H2A H 0.8921 0.5542 0.7103 0.114 Uiso 1 1 calc R
H2B H 0.8899 0.5561 0.7750 0.114 Uiso 1 1 calc R
H2C H 0.9436 0.5545 0.7454 0.114 Uiso 1 1 calc R
S3 S 1.0001(2) 0.50007(12) 0.9376(3) 0.104(3) Uani 1 2 d S
Si3 Si 1.0375(3) 0.51877(16) 1.0237(3) 0.116(4) Uani 1 2 d SD
C34 C 1.0839(4) 0.4811(4) 1.0271(5) 0.121(8) Uiso 1 1 d D
Si2 Si 0.84128(13) 0.6826(3) 1.0345(2) 0.089(3) Uani 1 2 d SD
C24 C 0.7989(4) 0.7232(4) 1.0320(5) 0.165(10) Uiso 1 1 d D
C20 C 0.8065(3) 0.6130(6) 1.0803(4) 0.147(13) Uiso 1 2 d SD
C36 C 1.1177(5) 0.4942(5) 1.0831(4) 0.044(4) Uiso 1 1 d D
H36A H 1.1416 0.4749 1.0838 0.066 Uiso 1 1 calc R
H36B H 1.0890 0.4789 1.1128 0.066 Uiso 1 1 calc R
H36C H 1.1435 0.5370 1.0874 0.066 Uiso 1 1 calc R
C21 C 0.8170(3) 0.6340(6) 1.1421(4) 0.151(13) Uiso 1 2 d SD
H21A H 0.7993(5) 0.5986(9) 1.1633(6) 0.226 Uiso 1 2 d SD
H21B H 0.8591(6) 0.646(2) 1.1478(9) 0.226 Uiso 1 1 d D
C25 C 0.7385(4) 0.7076(7) 1.0133(7) 0.239(15) Uiso 1 1 d D
H25A H 0.7317 0.7406 1.0208 0.358 Uiso 1 1 calc R
H25B H 0.7089 0.6723 1.0325 0.358 Uiso 1 1 calc R
H25C H 0.7351 0.6998 0.9742 0.358 Uiso 1 1 calc R
C35 C 1.0661(7) 0.4159(4) 1.0159(6) 0.110(8) Uiso 1 1 d D
H35A H 1.1002 0.4106 1.0218 0.165 Uiso 1 1 calc R
H35B H 1.0527 0.4060 0.9783 0.165 Uiso 1 1 calc R
H35C H 1.0340 0.3900 1.0404 0.165 Uiso 1 1 calc R
C42 C 0.9664(4) 0.48319(19) 1.0663(5) 0.109(10) Uiso 1 2 d SD
C37 C 1.1367(6) 0.5170(6) 0.9844(5) 0.153(9) Uiso 1 1 d D
H37A H 1.1632 0.5005 0.9842 0.229 Uiso 1 1 calc R
H37B H 1.1589 0.5587 0.9949 0.229 Uiso 1 1 calc R
H37C H 1.1201 0.5136 0.9481 0.229 Uiso 1 1 calc R
C22 C 0.8548(4) 0.5903(4) 1.0749(7) 0.158(10) Uiso 1 1 d D
H22A H 0.8419 0.5548 1.0970 0.237 Uiso 1 1 calc R
H22B H 0.8935 0.6215 1.0875 0.237 Uiso 1 1 calc R
H22C H 0.8578 0.5812 1.0369 0.237 Uiso 1 1 calc R
C26 C 0.8107(7) 0.7653(6) 1.0837(5) 0.40(2) Uiso 1 1 d D
H26A H 0.7867 0.7844 1.0805 0.601 Uiso 1 1 calc R
H26B H 0.8526 0.7955 1.0851 0.601 Uiso 1 1 calc R
H26C H 0.7998 0.7415 1.1168 0.601 Uiso 1 1 calc R
C43 C 0.9608(5) 0.5356(5) 1.0939(6) 0.163(10) Uiso 1 1 d D
H43A H 0.9252 0.5189 1.1165 0.245 Uiso 1 1 calc R
H43B H 0.9581 0.5606 1.0657 0.245 Uiso 1 1 calc R
H43C H 0.9956 0.5595 1.1165 0.245 Uiso 1 1 calc R
C27 C 0.8409(6) 0.7764(6) 0.9861(5) 0.246(16) Uiso 1 1 d D
H27A H 0.8241 0.8021 0.9801 0.369 Uiso 1 1 calc R
H27B H 0.8416 0.7578 0.9518 0.369 Uiso 1 1 calc R
H27C H 0.8813 0.8000 1.0000 0.369 Uiso 1 1 calc R
C44 C 0.9072(5) 0.4536(2) 1.0323(6) 0.36(3) Uiso 1 2 d SD
H44A H 0.8750(6) 0.4375(3) 1.0586(11) 0.540 Uiso 1 2 d SD
H44B H 0.9071(8) 0.4839(8) 1.0105(9) 0.540 Uiso 1 1 d D

loop_
_atom_site_aniso_label
_atom_site_aniso_U_11
_atom_site_aniso_U_22
_atom_site_aniso_U_33
_atom_site_aniso_U_23
_atom_site_aniso_U_13
_atom_site_aniso_U_12
Br1 0.0433(16) 0.1226(19) 0.0751(18) 0.0010(8) 0.0020(16) 0.0216(8)
Br2 0.0684(8) 0.1057(11) 0.0657(10) 0.0059(11) 0.0260(10) 0.0449(7)
Br3 0.148(2) 0.0354(15) 0.0524(14) 0.0002(15) 0.0001(7) 0.0177(7)
Ni4 0.0167(9) 0.1266(17) 0.0627(14) 0.0077(15) 0.0034(12) 0.0029(10)
Ni5 0.0521(10) 0.0809(13) 0.0839(15) 0.0129(14) 0.0042(14) 0.0226(9)
S2 0.102(3) 0.224(9) 0.049(4) -0.023(6) -0.012(3) 0.112(4)
S1 0.052(3) 0.129(4) 0.077(3) -0.025(3) -0.023(3) 0.016(2)
Si1 0.065(4) 0.173(6) 0.038(3) -0.013(4) 0.002(3) -0.017(4)
S3 0.011(3) 0.161(6) 0.089(5) -0.0128(17) -0.026(3) 0.0053(16)
Si3 0.138(9) 0.147(6) 0.060(5) -0.008(3) -0.017(6) 0.069(4)
Si2 0.154(7) 0.046(5) 0.033(4) -0.012(4) -0.0060(19) 0.023(2)

loop_
_atom_type_symbol
_atom_type_description
_atom_type_scat_dispersion_real
_atom_type_scat_dispersion_imag
_atom_type_scat_source
C C 0.0033 0.0016 'International Tables Vol C Tables 4.2.6.8 and 6.1.1.4'
H H 0.0000 0.0000 'International Tables Vol C Tables 4.2.6.8 and 6.1.1.4'
Si Si 0.0817 0.0704 'International Tables Vol C Tables 4.2.6.8 and 6.1.1.4'
S S 0.1246 0.1234 'International Tables Vol C Tables 4.2.6.8 and 6.1.1.4'
Ni Ni 0.3393 1.1124 'International Tables Vol C Tables 4.2.6.8 and 6.1.1.4'
Br Br -0.2901 2.4595 'International Tables Vol C Tables 4.2.6.8 and 6.1.1.4'

loop_
_geom_angle_atom_site_label_1
_geom_angle_atom_site_label_2
_geom_angle_atom_site_label_3
_geom_angle
_geom_angle_site_symmetry_1
_geom_angle_site_symmetry_3
Ni4 Br1 Ni4 83.86(16) . 9
Ni4 Br2 Ni5 85.89(10) . .
Ni5 Br3 Ni5 86.79(15) . 8_655
S3 Ni4 S1 138.84(17) . .
S3 Ni4 Br2 117.6(2) . .
S1 Ni4 Br2 89.06(16) . .
S3 Ni4 Br1 86.84(18) . .
S1 Ni4 Br1 118.71(17) . .
Br2 Ni4 Br1 103.25(10) . .
S1 Ni5 S2 135.1(3) . .
S1 Ni5 Br3 121.11(18) . .
S2 Ni5 Br3 88.37(17) . .
S1 Ni5 Br2 90.96(19) . .
S2 Ni5 Br2 116.1(2) . .
Br3 Ni5 Br2 103.40(10) . .
Si2 S2 Ni5 128.3(2) . 8_655
Si2 S2 Ni5 128.3(2) . .
Ni5 S2 Ni5 94.7(3) 8_655 .
Si1 S1 Ni5 128.2(3) . .
Si1 S1 Ni4 125.1(3) . .
Ni5 S1 Ni4 92.60(18) . .
C9 Si1 C1 117.3(6) . .
C9 Si1 C5 114.1(5) . .
C1 Si1 C5 109.1(6) . .
C9 Si1 S1 105.4(5) . .
C1 Si1 S1 107.2(4) . .
C5 Si1 S1 102.3(4) . .
C12 C9 C10 106.5(8) . .
C12 C9 C11 109.2(11) . .
C10 C9 C11 107.6(11) . .
C12 C9 Si1 94.9(9) . .
C10 C9 Si1 121.2(10) . .
C11 C9 Si1 115.7(7) . .
C7 C5 C6 106.0(10) . .
C7 C5 C8 108.4(8) . .
C6 C5 C8 101.6(10) . .
C7 C5 Si1 93.3(9) . .
C6 C5 Si1 115.8(7) . .
C8 C5 Si1 129.3(9) . .
C2 C1 C4 108.0(10) . .
C2 C1 C3 107.0(8) . .
C4 C1 C3 102.6(11) . .
C2 C1 Si1 116.9(8) . .
C4 C1 Si1 114.4(6) . .
C3 C1 Si1 106.8(8) . .
Ni4 S3 Ni4 94.3(3) . 9
Ni4 S3 Si3 124.8(2) . .
Ni4 S3 Si3 124.7(2) 9 .
C34 Si3 C34 113.0(6) . 9
C34 Si3 C42 115.9(4) . .
C34 Si3 C42 115.8(4) 9 .
C34 Si3 S3 104.2(4) . .
C34 Si3 S3 104.1(4) 9 .
C42 Si3 S3 101.5(5) . .
C35 C34 C37 102.8(11) . .
C35 C34 C36 102.9(10) . .
C37 C34 C36 102.8(8) . .
C35 C34 Si3 129.8(9) . .
C37 C34 Si3 104.5(9) . .
C36 C34 Si3 110.9(9) . .
C24 Si2 C24 121.4(6) 8_655 .
C24 Si2 C20 114.6(4) 8_655 .
C24 Si2 C20 114.5(4) . .
C24 Si2 S2 98.0(4) 8_655 .
C24 Si2 S2 98.0(4) . .
C20 Si2 S2 105.5(5) . .
C24 Si2 C27 38.0(4) 8_655 8_655
C24 Si2 C27 90.0(5) . 8_655
C20 Si2 C27 152.4(3) . 8_655
S2 Si2 C27 81.9(4) . 8_655
C25 C24 C26 104.2(12) . .
C25 C24 C27 100.2(10) . .
C26 C24 C27 98.3(8) . .
C25 C24 Si2 134.3(10) . .
C26 C24 Si2 113.3(10) . .
C27 C24 Si2 99.3(8) . .
C21 C20 C22 99.8(7) . 8_655
C21 C20 C22 99.8(7) . .
C22 C20 C22 142.3(11) 8_655 .
C21 C20 Si2 108.4(9) . .
C22 C20 Si2 102.0(6) 8_655 .
C22 C20 Si2 101.9(6) . .
C44 C42 C43 99.2(6) . .
C44 C42 C43 99.2(6) . 9
C43 C42 C43 128.7(14) . 9
C44 C42 Si3 114.7(9) . .
C43 C42 Si3 107.4(5) . .
C43 C42 Si3 107.4(5) 9 .

loop_
_geom_bond_atom_site_label_1
_geom_bond_atom_site_label_2
_geom_bond_distance
_geom_bond_site_symmetry_2
Br1 Ni4 2.445(3) .
Br1 Ni4 2.446(3) 9
Br2 Ni4 2.429(3) .
Br2 Ni5 2.450(3) .
Br3 Ni5 2.436(3) .
Br3 Ni5 2.436(3) 8_655
Ni4 S3 2.229(5) .
Ni4 S1 2.350(7) .
Ni5 S1 2.247(6) .
Ni5 S2 2.277(6) .
S2 Si2 2.225(10) .
S2 Ni5 2.275(6) 8_655
S1 Si1 2.235(7) .
Si1 C9 1.893(12) .
Si1 C1 1.902(10) .
Si1 C5 1.971(12) .
C9 C12 1.500(15) .
C9 C10 1.524(15) .
C9 C11 1.563(16) .
C5 C7 1.521(15) .
C5 C6 1.550(15) .
C5 C8 1.587(15) .
C1 C2 1.528(11) .
C1 C4 1.555(14) .
C1 C3 1.578(15) .
S3 Ni4 2.230(5) 9
S3 Si3 2.287(10) .
Si3 C34 1.907(13) .
Si3 C34 1.909(13) 9
Si3 C42 1.924(13) .
C34 C35 1.549(15) .
C34 C37 1.612(15) .
C34 C36 1.583(14) .
Si2 C24 1.879(13) 8_655
Si2 C24 1.877(13) .
Si2 C20 1.937(13) .
Si2 C27 2.731(16) 8_655
C24 C25 1.494(15) .
C24 C26 1.610(16) .
C24 C27 1.703(15) .
C20 C21 1.599(14) .
C20 C22 1.646(13) 8_655
C20 C22 1.649(13) .
C42 C44 1.580(15) .
C42 C43 1.601(14) .
C42 C43 1.600(14) 9
